data_7103724
loop_
_publ_author_name
'Lee, Hyun-Jin'
'Brennessel, William W.'
'Lessing, Joshua A.'
'Brucker, William W.'
'Young, Jr., Victor G.'
'Gorun, Sergiu M.'

_publ_section_title
;
 Dome-distortion and fluorine-lined channels: synthesis, and molecular and
 crystal structure of a metal- and C--H bonds-free fluorophthalocyanine
;
_journal_coden_ASTM CHCOFS
_journal_issue 13
_journal_name_full
;
 Chemical Communications (Cambridge, United Kingdom)
;
_journal_page_first 1576
_journal_page_last 1577
_journal_paper_doi 10.1039/b303035k
_journal_year 2003
_chemical_formula_moiety 'C56 H2 F64 N8'
_chemical_formula_sum 'C56 H2 F64 N8'
_chemical_formula_weight 2002.66
_chemical_name_common 02307b
_space_group_IT_number 12
_symmetry_cell_setting monoclinic
_symmetry_space_group_name_Hall '-C 2y'
_symmetry_space_group_name_H-M 'C 1 2/m 1'
_atom_sites_solution_hydrogens geom
_atom_sites_solution_primary direct
_atom_sites_solution_secondary difmap
_audit_creation_method SHELXL-97
_cell_angle_alpha 90.00
_cell_angle_beta 97.311(4)
_cell_angle_gamma 90.00
_cell_formula_units_Z 4
_cell_length_a 27.029(6)
_cell_length_b 27.391(6)
_cell_length_c 12.749(3)
_cell_measurement_reflns_used 3545
_cell_measurement_temperature 173(2)
_cell_measurement_theta_max 22.07
_cell_measurement_theta_min 4.32
_cell_volume 9362(4)
_computing_cell_refinement 'Bruker SMART'
_computing_data_collection 'Bruker SMART'
_computing_data_reduction 'Bruker SAINT'
_computing_molecular_graphics 'Bruker SHELXTL'
_computing_publication_material 'Bruker SHELXTL'
_computing_structure_refinement 'SHELXL-97 (Sheldrick, 1997)'
_computing_structure_solution 'SHELXS-97 (Sheldrick, 1990)'
_diffrn_ambient_temperature 173(2)
_diffrn_measured_fraction_theta_full 0.992
_diffrn_measured_fraction_theta_max 0.992
_diffrn_measurement_device_type 'CCD area detector'
_diffrn_measurement_method 'phi and omega scans'
_diffrn_radiation_monochromator graphite
_diffrn_radiation_source 'fine-focus sealed tube'
_diffrn_radiation_type MoK\a
_diffrn_radiation_wavelength 0.71073
_diffrn_reflns_av_R_equivalents 0.0945
_diffrn_reflns_av_sigmaI/netI 0.0807
_diffrn_reflns_limit_h_max 31
_diffrn_reflns_limit_h_min -32
_diffrn_reflns_limit_k_max 32
_diffrn_reflns_limit_k_min 0
_diffrn_reflns_limit_l_max 15
_diffrn_reflns_limit_l_min 0
_diffrn_reflns_number 38240
_diffrn_reflns_theta_full 25.12
_diffrn_reflns_theta_max 25.12
_diffrn_reflns_theta_min 1.52
_exptl_absorpt_coefficient_mu 0.175
_exptl_absorpt_correction_T_max 0.9793
_exptl_absorpt_correction_T_min 0.9396
_exptl_absorpt_correction_type multi-scan
_exptl_absorpt_process_details 'SADABS (Sheldrick, 2002)'
_exptl_crystal_colour Red
_exptl_crystal_density_diffrn 1.421
_exptl_crystal_density_meas 0
_exptl_crystal_density_method 'not measured'
_exptl_crystal_description Needle
_exptl_crystal_F_000 3880
_exptl_crystal_size_max 0.36
_exptl_crystal_size_mid 0.19
_exptl_crystal_size_min 0.12
_refine_diff_density_max 0.332
_refine_diff_density_min -0.378
_refine_diff_density_rms 0.075
_refine_ls_extinction_method none
_refine_ls_goodness_of_fit_ref 0.991
_refine_ls_hydrogen_treatment mixed
_refine_ls_matrix_type full
_refine_ls_number_parameters 580
_refine_ls_number_reflns 8482
_refine_ls_number_restraints 0
_refine_ls_restrained_S_all 0.991
_refine_ls_R_factor_all 0.1224
_refine_ls_R_factor_gt 0.0626
_refine_ls_shift/su_max 0.001
_refine_ls_shift/su_mean 0.000
_refine_ls_structure_factor_coef Fsqd
_refine_ls_weighting_details 'calc w=1/[\s^2^(Fo^2^)+(0.0980P)^2^+0.0000P] where P=(Fo^2^+2Fc^2^)/3'
_refine_ls_weighting_scheme calc
_refine_ls_wR_factor_gt 0.1645
_refine_ls_wR_factor_ref 0.1825
_reflns_number_gt 4420
_reflns_number_total 8482
_reflns_threshold_expression >2sigma(I)
_cod_data_source_file b303035k.txt
_cod_data_source_block 02307b
_cod_depositor_comments
;
The following automatic conversions were performed:
'_symmetry_cell_setting' value 'Monoclinic' changed to 'monoclinic'
according to '/home/saulius/struct/CIF-dictionaries/cif_core.dic'
dictionary named 'cif_core.dic' version 2.4.1 from 2010-06-29.

Automatic conversion script
Id: cif_fix_enum 1527 2010-12-29 10:47:43Z saulius 

The following automatic conversions were performed:

'_exptl_absorpt_correction_type' tag value 'multi-scans' was replaced
with 'multi-scan' value.

Automatic conversion script
Id: cif_fix_values 1646 2011-03-28 12:23:43Z adriana 
;
_cod_original_sg_symbol_H-M C2/m
_cod_database_code 7103724

loop_
_symmetry_equiv_pos_as_xyz
'x, y, z'
'-x, y, -z'
'x+1/2, y+1/2, z'
'-x+1/2, y+1/2, -z'
'-x, -y, -z'
'x, -y, z'
'-x+1/2, -y+1/2, -z'
'x+1/2, -y+1/2, z'

loop_
_atom_site_label
_atom_site_type_symbol
_atom_site_fract_x
_atom_site_fract_y
_atom_site_fract_z
_atom_site_U_iso_or_equiv
_atom_site_adp_type
_atom_site_occupancy
_atom_site_symmetry_multiplicity
_atom_site_calc_flag
_atom_site_refinement_flags
_atom_site_disorder_assembly
_atom_site_disorder_group
F1 F 0.33615(8) 0.43383(8) 0.47925(18) 0.0392(6) Uani 1 1 d . . .
F2 F 0.27318(8) 0.30292(8) 0.40056(19) 0.0447(6) Uani 1 1 d . . .
F3 F 0.22770(9) 0.34100(10) 0.5585(2) 0.0615(8) Uani 1 1 d . . .
F4 F 0.29247(9) 0.38299(10) 0.61448(19) 0.0517(7) Uani 1 1 d . . .
F5 F 0.29726(11) 0.30563(11) 0.6123(2) 0.0698(9) Uani 1 1 d . . .
F6 F 0.27976(9) 0.40182(10) 0.30234(19) 0.0546(7) Uani 1 1 d . . .
F7 F 0.24457(8) 0.42244(9) 0.4367(2) 0.0506(7) Uani 1 1 d . . .
F8 F 0.21481(9) 0.36409(10) 0.3387(2) 0.0628(8) Uani 1 1 d . . .
F9 F 0.33428(8) 0.24810(8) 0.48174(19) 0.0463(6) Uani 1 1 d . . .
F10 F 0.44802(9) 0.20968(9) 0.4247(2) 0.0520(7) Uani 1 1 d . . .
F11 F 0.44271(9) 0.25742(9) 0.5564(2) 0.0545(7) Uani 1 1 d . . .
F12 F 0.39929(10) 0.19181(9) 0.5369(2) 0.0605(8) Uani 1 1 d . . .
F13 F 0.38845(10) 0.24355(10) 0.2473(2) 0.0570(7) Uani 1 1 d . . .
F14 F 0.35540(9) 0.18515(9) 0.3256(2) 0.0566(7) Uani 1 1 d . . .
F15 F 0.31217(10) 0.24747(10) 0.2717(2) 0.0594(7) Uani 1 1 d . . .
F16 F 0.45843(8) 0.29385(8) 0.3630(2) 0.0448(6) Uani 1 1 d . . .
F17 F 0.56996(9) 0.29567(8) 0.2307(2) 0.0480(7) Uani 1 1 d . . .
F18 F 0.65815(10) 0.25424(9) 0.0137(2) 0.0570(7) Uani 1 1 d . . .
F19 F 0.70457(10) 0.23178(9) 0.2061(2) 0.0570(7) Uani 1 1 d . . .
F20 F 0.63596(11) 0.22569(9) 0.2707(2) 0.0612(8) Uani 1 1 d . . .
F21 F 0.65046(10) 0.17832(9) 0.1445(2) 0.0648(8) Uani 1 1 d . . .
F22 F 0.55390(11) 0.22190(11) 0.1216(3) 0.0773(10) Uani 1 1 d . . .
F23 F 0.58056(12) 0.21458(13) -0.0268(3) 0.0896(11) Uani 1 1 d . . .
F24 F 0.55271(11) 0.28324(13) 0.0176(3) 0.0877(10) Uani 1 1 d . . .
F25 F 0.73353(9) 0.29267(9) 0.0667(2) 0.0543(7) Uani 1 1 d . . .
F26 F 0.75053(12) 0.34476(13) -0.1057(2) 0.0902(11) Uani 1 1 d . . .
F27 F 0.69685(12) 0.39871(11) -0.0763(2) 0.0705(9) Uani 1 1 d . . .
F28 F 0.67325(14) 0.32623(12) -0.1087(2) 0.0818(10) Uani 1 1 d . . .
F29 F 0.77791(9) 0.40960(10) 0.0668(2) 0.0626(8) Uani 1 1 d . . .
F30 F 0.80812(9) 0.33833(10) 0.0971(2) 0.0660(8) Uani 1 1 d . . .
F31 F 0.76910(9) 0.37245(10) 0.2129(2) 0.0564(7) Uani 1 1 d . . .
F32 F 0.69699(8) 0.43248(8) 0.11999(19) 0.0467(6) Uani 1 1 d . . .
N1 N 0.41755(15) 0.5000 0.4365(3) 0.0296(11) Uani 1 2 d S . .
N2 N 0.48152(11) 0.44905(11) 0.3790(2) 0.0300(8) Uani 1 1 d . . .
H2 H 0.5032 0.4715 0.3663 0.036 Uiso 0.50 1 calc PR . .
N3 N 0.52328(11) 0.37712(12) 0.3252(3) 0.0318(8) Uani 1 1 d . . .
N4 N 0.57087(11) 0.44931(11) 0.2908(2) 0.0313(8) Uani 1 1 d . . .
H4 H 0.5540 0.4720 0.3198 0.038 Uiso 0.50 1 calc PR . .
N5 N 0.63103(16) 0.5000 0.2171(4) 0.0335(11) Uani 1 2 d S . .
C1 C 0.43742(13) 0.45763(14) 0.4170(3) 0.0284(9) Uani 1 1 d . . .
C2 C 0.41193(13) 0.41106(13) 0.4260(3) 0.0274(9) Uani 1 1 d . . .
C3 C 0.36528(14) 0.39800(14) 0.4507(3) 0.0332(10) Uani 1 1 d . . .
C4 C 0.34683(14) 0.35095(14) 0.4408(3) 0.0308(9) Uani 1 1 d . . .
C5 C 0.29034(14) 0.34562(15) 0.4467(3) 0.0342(10) Uani 1 1 d . . .
C6 C 0.27678(15) 0.34405(17) 0.5600(4) 0.0413(11) Uani 1 1 d . . .
C7 C 0.25738(16) 0.38443(17) 0.3814(4) 0.0462(11) Uani 1 1 d . . .
C8 C 0.38028(14) 0.31311(14) 0.4170(3) 0.0315(9) Uani 1 1 d . . .
C9 C 0.37178(15) 0.25780(15) 0.4238(3) 0.0374(10) Uani 1 1 d . . .
C10 C 0.41695(16) 0.22924(16) 0.4863(4) 0.0419(11) Uani 1 1 d . . .
C11 C 0.35649(17) 0.23311(16) 0.3148(4) 0.0448(11) Uani 1 1 d . . .
C12 C 0.42697(14) 0.32795(14) 0.3903(3) 0.0337(10) Uani 1 1 d . . .
C13 C 0.44247(13) 0.37554(14) 0.3936(3) 0.0305(9) Uani 1 1 d . . .
C14 C 0.48668(14) 0.40081(14) 0.3643(3) 0.0310(9) Uani 1 1 d . . .
C15 C 0.56072(14) 0.40017(14) 0.2900(3) 0.0293(9) Uani 1 1 d . . .
C16 C 0.59734(14) 0.37538(14) 0.2354(3) 0.0306(9) Uani 1 1 d . . .
C17 C 0.60274(14) 0.32843(15) 0.2027(3) 0.0365(10) Uani 1 1 d . . .
C18 C 0.63792(15) 0.31311(15) 0.1398(3) 0.0358(10) Uani 1 1 d . . .
C19 C 0.63353(16) 0.26081(16) 0.0995(4) 0.0441(11) Uani 1 1 d . . .
C20 C 0.65683(18) 0.22319(16) 0.1824(4) 0.0465(12) Uani 1 1 d . . .
C21 C 0.57871(19) 0.2441(2) 0.0533(5) 0.0643(15) Uani 1 1 d . . .
C22 C 0.67339(14) 0.34948(15) 0.1158(3) 0.0341(10) Uani 1 1 d . . .
C23 C 0.72007(15) 0.34076(16) 0.0583(3) 0.0420(11) Uani 1 1 d . . .
C24 C 0.7103(2) 0.3534(2) -0.0592(4) 0.0587(14) Uani 1 1 d . . .
C25 C 0.76990(17) 0.36660(18) 0.1093(4) 0.0523(13) Uani 1 1 d . . .
C26 C 0.66601(14) 0.39698(15) 0.1450(3) 0.0342(10) Uani 1 1 d . . .
C27 C 0.62855(14) 0.41139(14) 0.2041(3) 0.0310(9) Uani 1 1 d . . .
C28 C 0.61168(14) 0.45738(14) 0.2388(3) 0.0318(9) Uani 1 1 d . . .

loop_
_atom_site_aniso_label
_atom_site_aniso_U_11
_atom_site_aniso_U_22
_atom_site_aniso_U_33
_atom_site_aniso_U_23
_atom_site_aniso_U_13
_atom_site_aniso_U_12
F1 0.0329(12) 0.0362(14) 0.0528(15) -0.0042(11) 0.0225(11) 0.0017(10)
F2 0.0362(13) 0.0433(15) 0.0570(16) -0.0130(12) 0.0148(12) -0.0119(11)
F3 0.0419(15) 0.082(2) 0.0673(19) -0.0122(16) 0.0329(13) -0.0229(14)
F4 0.0516(15) 0.0690(19) 0.0376(14) -0.0065(13) 0.0176(12) -0.0203(14)
F5 0.089(2) 0.072(2) 0.0548(18) 0.0168(16) 0.0347(16) 0.0057(17)
F6 0.0560(16) 0.0690(19) 0.0407(15) 0.0087(13) 0.0136(13) 0.0136(14)
F7 0.0358(14) 0.0519(17) 0.0656(18) -0.0090(14) 0.0123(12) 0.0067(12)
F8 0.0319(14) 0.075(2) 0.078(2) -0.0169(16) -0.0063(13) -0.0001(13)
F9 0.0471(14) 0.0396(15) 0.0566(16) 0.0032(12) 0.0242(12) -0.0137(11)
F10 0.0492(15) 0.0382(15) 0.0712(18) 0.0041(13) 0.0171(14) 0.0049(12)
F11 0.0558(16) 0.0523(17) 0.0541(17) 0.0024(14) 0.0015(13) -0.0014(13)
F12 0.0733(18) 0.0398(16) 0.0714(19) 0.0201(14) 0.0207(15) 0.0034(14)
F13 0.0621(17) 0.0653(18) 0.0480(16) -0.0076(14) 0.0237(13) -0.0070(14)
F14 0.0653(17) 0.0322(16) 0.075(2) -0.0124(13) 0.0179(15) -0.0092(13)
F15 0.0546(17) 0.0636(19) 0.0590(18) -0.0155(14) 0.0033(14) 0.0007(14)
F16 0.0379(13) 0.0310(14) 0.0712(18) 0.0004(12) 0.0285(12) -0.0002(11)
F17 0.0508(15) 0.0305(14) 0.0689(18) -0.0031(12) 0.0318(13) -0.0037(11)
F18 0.0702(18) 0.0550(17) 0.0509(16) -0.0164(13) 0.0270(14) 0.0061(14)
F19 0.0548(17) 0.0467(16) 0.0700(19) 0.0062(13) 0.0102(14) 0.0092(13)
F20 0.082(2) 0.0461(17) 0.0620(18) 0.0108(14) 0.0342(15) 0.0143(14)
F21 0.0704(19) 0.0311(16) 0.097(2) -0.0119(14) 0.0274(16) 0.0032(13)
F22 0.0618(19) 0.062(2) 0.114(3) -0.0301(19) 0.0322(19) -0.0172(16)
F23 0.085(2) 0.095(3) 0.088(2) -0.048(2) 0.0100(19) -0.0143(19)
F24 0.0601(19) 0.094(3) 0.102(3) -0.011(2) -0.0156(18) 0.0169(18)
F25 0.0507(15) 0.0468(17) 0.0716(19) 0.0049(14) 0.0318(13) 0.0216(12)
F26 0.104(2) 0.119(3) 0.060(2) 0.0147(19) 0.0577(19) 0.046(2)
F27 0.102(2) 0.067(2) 0.0483(17) 0.0181(15) 0.0352(16) 0.0324(18)
F28 0.116(3) 0.087(2) 0.0422(18) -0.0022(17) 0.0109(18) 0.006(2)
F29 0.0481(16) 0.0589(19) 0.089(2) 0.0140(16) 0.0414(15) 0.0068(13)
F30 0.0390(15) 0.073(2) 0.092(2) 0.0073(17) 0.0323(14) 0.0224(14)
F31 0.0443(15) 0.0728(19) 0.0552(18) 0.0025(14) 0.0183(13) 0.0046(13)
F32 0.0428(14) 0.0450(15) 0.0594(16) 0.0046(12) 0.0340(12) 0.0035(12)
N1 0.026(2) 0.037(3) 0.027(3) 0.000 0.010(2) 0.000
N2 0.0296(17) 0.0261(19) 0.038(2) 0.0031(15) 0.0191(15) -0.0002(14)
N3 0.0278(17) 0.0324(19) 0.038(2) 0.0068(15) 0.0153(15) 0.0018(15)
N4 0.0309(18) 0.030(2) 0.037(2) 0.0008(15) 0.0180(15) -0.0005(14)
N5 0.029(2) 0.036(3) 0.037(3) 0.000 0.010(2) 0.000
C1 0.028(2) 0.030(2) 0.029(2) 0.0022(18) 0.0138(17) 0.0017(17)
C2 0.0229(19) 0.028(2) 0.034(2) 0.0024(17) 0.0147(17) -0.0020(16)
C3 0.030(2) 0.034(2) 0.038(2) 0.0024(19) 0.0132(18) 0.0058(18)
C4 0.030(2) 0.032(2) 0.033(2) 0.0016(18) 0.0154(17) -0.0060(18)
C5 0.028(2) 0.037(3) 0.039(3) -0.003(2) 0.0120(18) -0.0079(18)
C6 0.034(2) 0.045(3) 0.049(3) 0.005(2) 0.021(2) -0.007(2)
C7 0.042(3) 0.050(3) 0.046(3) -0.005(2) 0.008(2) -0.003(2)
C8 0.032(2) 0.028(2) 0.037(2) 0.0008(18) 0.0130(18) -0.0051(18)
C9 0.037(2) 0.033(2) 0.045(3) 0.000(2) 0.017(2) -0.0066(19)
C10 0.041(3) 0.030(3) 0.057(3) 0.002(2) 0.015(2) -0.003(2)
C11 0.050(3) 0.035(3) 0.052(3) -0.003(2) 0.018(2) -0.006(2)
C12 0.035(2) 0.029(2) 0.039(3) 0.0035(18) 0.0128(19) 0.0014(18)
C13 0.031(2) 0.031(2) 0.031(2) 0.0026(18) 0.0124(17) -0.0012(18)
C14 0.029(2) 0.032(2) 0.034(2) 0.0001(18) 0.0128(18) 0.0001(18)
C15 0.030(2) 0.028(2) 0.033(2) -0.0008(18) 0.0144(17) 0.0017(17)
C16 0.034(2) 0.027(2) 0.034(2) 0.0009(18) 0.0143(18) 0.0084(18)
C17 0.033(2) 0.034(3) 0.047(3) 0.002(2) 0.020(2) -0.0030(18)
C18 0.040(2) 0.030(2) 0.039(3) 0.0018(19) 0.012(2) 0.0137(19)
C19 0.048(3) 0.038(3) 0.050(3) -0.009(2) 0.018(2) 0.011(2)
C20 0.052(3) 0.031(3) 0.060(3) -0.002(2) 0.022(2) 0.011(2)
C21 0.048(3) 0.062(4) 0.083(4) -0.017(3) 0.007(3) 0.000(3)
C22 0.033(2) 0.038(3) 0.034(2) 0.0040(19) 0.0134(18) 0.0144(19)
C23 0.043(3) 0.044(3) 0.044(3) 0.004(2) 0.024(2) 0.013(2)
C24 0.069(4) 0.070(4) 0.044(3) -0.001(3) 0.033(3) 0.018(3)
C25 0.045(3) 0.056(3) 0.062(4) 0.004(3) 0.030(2) 0.011(2)
C26 0.033(2) 0.034(2) 0.040(2) 0.0067(19) 0.0204(19) 0.0061(19)
C27 0.029(2) 0.032(2) 0.035(2) 0.0021(18) 0.0142(17) 0.0055(17)
C28 0.031(2) 0.030(2) 0.036(2) -0.0009(19) 0.0109(18) -0.0007(18)

loop_
_atom_type_symbol
_atom_type_description
_atom_type_scat_dispersion_real
_atom_type_scat_dispersion_imag
_atom_type_scat_source
C C 0.0033 0.0016 'International Tables Vol C Tables 4.2.6.8 and 6.1.1.4'
H H 0.0000 0.0000 'International Tables Vol C Tables 4.2.6.8 and 6.1.1.4'
N N 0.0061 0.0033 'International Tables Vol C Tables 4.2.6.8 and 6.1.1.4'
F F 0.0171 0.0103 'International Tables Vol C Tables 4.2.6.8 and 6.1.1.4'

loop_
_geom_angle_atom_site_label_1
_geom_angle_atom_site_label_2
_geom_angle_atom_site_label_3
_geom_angle
_geom_angle_site_symmetry_1
_geom_angle_site_symmetry_3
_geom_angle_publ_flag
C1 N1 C1 123.8(4) 6_565 . ?
C14 N2 C1 109.3(3) . . ?
C14 N2 H2 125.4 . . ?
C1 N2 H2 125.4 . . ?
C15 N3 C14 122.2(3) . . ?
C15 N4 C28 109.0(3) . . ?
C15 N4 H4 125.5 . . ?
C28 N4 H4 125.5 . . ?
C28 N5 C28 123.9(5) . 6_565 ?
N1 C1 N2 128.0(3) . . ?
N1 C1 C2 123.2(3) . . ?
N2 C1 C2 108.7(3) . . ?
C13 C2 C3 119.0(3) . . ?
C13 C2 C1 106.7(3) . . ?
C3 C2 C1 134.1(3) . . ?
F1 C3 C4 119.4(3) . . ?
F1 C3 C2 117.2(3) . . ?
C4 C3 C2 123.2(3) . . ?
C3 C4 C8 117.6(3) . . ?
C3 C4 C5 115.5(3) . . ?
C8 C4 C5 126.6(3) . . ?
F2 C5 C6 105.9(3) . . ?
F2 C5 C4 110.1(3) . . ?
C6 C5 C4 113.9(3) . . ?
F2 C5 C7 102.4(3) . . ?
C6 C5 C7 109.5(3) . . ?
C4 C5 C7 114.2(3) . . ?
F4 C6 F3 108.3(3) . . ?
F4 C6 F5 107.0(4) . . ?
F3 C6 F5 108.0(3) . . ?
F4 C6 C5 112.0(3) . . ?
F3 C6 C5 110.3(4) . . ?
F5 C6 C5 111.1(4) . . ?
F7 C7 F6 107.3(4) . . ?
F7 C7 F8 106.0(3) . . ?
F6 C7 F8 107.0(4) . . ?
F7 C7 C5 114.9(4) . . ?
F6 C7 C5 111.5(3) . . ?
F8 C7 C5 109.8(4) . . ?
C12 C8 C4 116.8(3) . . ?
C12 C8 C9 116.3(3) . . ?
C4 C8 C9 126.8(3) . . ?
F9 C9 C8 110.6(3) . . ?
F9 C9 C11 105.7(3) . . ?
C8 C9 C11 113.8(3) . . ?
F9 C9 C10 102.2(3) . . ?
C8 C9 C10 113.9(3) . . ?
C11 C9 C10 109.7(3) . . ?
F11 C10 F12 108.3(4) . . ?
F11 C10 F10 108.6(3) . . ?
F12 C10 F10 105.5(3) . . ?
F11 C10 C9 111.2(3) . . ?
F12 C10 C9 108.9(3) . . ?
F10 C10 C9 114.0(4) . . ?
F15 C11 F14 108.1(4) . . ?
F15 C11 F13 107.4(4) . . ?
F14 C11 F13 107.9(4) . . ?
F15 C11 C9 111.6(4) . . ?
F14 C11 C9 110.3(4) . . ?
F13 C11 C9 111.4(3) . . ?
F16 C12 C13 118.1(3) . . ?
F16 C12 C8 118.7(3) . . ?
C13 C12 C8 123.2(4) . . ?
C12 C13 C2 119.4(3) . . ?
C12 C13 C14 134.1(4) . . ?
C2 C13 C14 106.4(3) . . ?
N3 C14 N2 128.8(3) . . ?
N3 C14 C13 122.2(4) . . ?
N2 C14 C13 109.0(3) . . ?
N3 C15 N4 128.9(3) . . ?
N3 C15 C16 122.7(4) . . ?
N4 C15 C16 108.3(3) . . ?
C17 C16 C27 119.2(3) . . ?
C17 C16 C15 133.9(4) . . ?
C27 C16 C15 106.4(3) . . ?
F17 C17 C16 116.7(3) . . ?
F17 C17 C18 118.5(4) . . ?
C16 C17 C18 124.8(4) . . ?
C17 C18 C22 115.9(4) . . ?
C17 C18 C19 116.8(4) . . ?
C22 C18 C19 127.2(4) . . ?
F18 C19 C18 111.7(4) . . ?
F18 C19 C20 105.2(3) . . ?
C18 C19 C20 112.8(4) . . ?
F18 C19 C21 101.0(4) . . ?
C18 C19 C21 115.1(4) . . ?
C20 C19 C21 109.9(4) . . ?
F19 C20 F20 108.0(4) . . ?
F19 C20 F21 109.3(3) . . ?
F20 C20 F21 108.0(4) . . ?
F19 C20 C19 109.9(4) . . ?
F20 C20 C19 111.4(3) . . ?
F21 C20 C19 110.2(4) . . ?
F23 C21 F22 107.7(5) . . ?
F23 C21 F24 107.6(5) . . ?
F22 C21 F24 107.9(4) . . ?
F23 C21 C19 109.9(4) . . ?
F22 C21 C19 114.6(5) . . ?
F24 C21 C19 108.8(4) . . ?
C26 C22 C18 118.2(3) . . ?
C26 C22 C23 115.3(4) . . ?
C18 C22 C23 126.5(4) . . ?
F25 C23 C24 107.8(4) . . ?
F25 C23 C22 109.6(3) . . ?
C24 C23 C22 112.2(4) . . ?
F25 C23 C25 101.2(3) . . ?
C24 C23 C25 109.4(4) . . ?
C22 C23 C25 115.8(4) . . ?
F27 C24 F26 108.9(4) . . ?
F27 C24 F28 105.9(4) . . ?
F26 C24 F28 107.3(4) . . ?
F27 C24 C23 112.9(4) . . ?
F26 C24 C23 110.4(4) . . ?
F28 C24 C23 111.1(4) . . ?
F30 C25 F29 107.7(4) . . ?
F30 C25 F31 107.4(4) . . ?
F29 C25 F31 108.8(4) . . ?
F30 C25 C23 109.1(4) . . ?
F29 C25 C23 113.8(4) . . ?
F31 C25 C23 109.8(3) . . ?
F32 C26 C22 120.2(3) . . ?
F32 C26 C27 116.1(3) . . ?
C22 C26 C27 123.7(4) . . ?
C16 C27 C26 117.6(4) . . ?
C16 C27 C28 107.9(3) . . ?
C26 C27 C28 134.4(4) . . ?
N5 C28 N4 127.3(4) . . ?
N5 C28 C27 124.2(4) . . ?
N4 C28 C27 108.4(3) . . ?

loop_
_geom_bond_atom_site_label_1
_geom_bond_atom_site_label_2
_geom_bond_distance
_geom_bond_site_symmetry_2
_geom_bond_publ_flag
F1 C3 1.337(4) . ?
F2 C5 1.364(4) . ?
F3 C6 1.327(5) . ?
F4 C6 1.313(5) . ?
F5 C6 1.328(5) . ?
F6 C7 1.328(5) . ?
F7 C7 1.328(5) . ?
F8 C7 1.331(5) . ?
F9 C9 1.355(4) . ?
F10 C10 1.333(5) . ?
F11 C10 1.312(5) . ?
F12 C10 1.332(5) . ?
F13 C11 1.326(5) . ?
F14 C11 1.322(5) . ?
F15 C11 1.313(5) . ?
F16 C12 1.339(4) . ?
F17 C17 1.341(4) . ?
F18 C19 1.363(5) . ?
F19 C20 1.309(5) . ?
F20 C20 1.323(5) . ?
F21 C20 1.324(5) . ?
F22 C21 1.315(6) . ?
F23 C21 1.309(6) . ?
F24 C21 1.330(6) . ?
F25 C23 1.367(5) . ?
F26 C24 1.324(5) . ?
F27 C24 1.303(6) . ?
F28 C24 1.340(6) . ?
F29 C25 1.325(5) . ?
F30 C25 1.316(5) . ?
F31 C25 1.333(5) . ?
F32 C26 1.348(4) . ?
N1 C1 1.316(4) 6_565 ?
N1 C1 1.316(4) . ?
N2 C14 1.344(5) . ?
N2 C1 1.362(4) . ?
N2 H2 0.8800 . ?
N3 C15 1.319(5) . ?
N3 C14 1.332(5) . ?
N4 C15 1.373(5) . ?
N4 C28 1.375(5) . ?
N4 H4 0.8800 . ?
N5 C28 1.323(4) . ?
N5 C28 1.323(4) 6_565 ?
C1 C2 1.461(5) . ?
C2 C13 1.373(5) . ?
C2 C3 1.385(5) . ?
C3 C4 1.382(5) . ?
C4 C8 1.433(5) . ?
C4 C5 1.545(5) . ?
C5 C6 1.535(6) . ?
C5 C7 1.558(6) . ?
C8 C12 1.408(5) . ?
C8 C9 1.536(5) . ?
C9 C11 1.553(6) . ?
C9 C10 1.578(6) . ?
C12 C13 1.368(5) . ?
C13 C14 1.470(5) . ?
C15 C16 1.450(5) . ?
C16 C17 1.366(5) . ?
C16 C27 1.389(5) . ?
C17 C18 1.384(5) . ?
C18 C22 1.442(6) . ?
C18 C19 1.522(6) . ?
C19 C20 1.551(6) . ?
C19 C21 1.591(7) . ?
C22 C26 1.374(5) . ?
C22 C23 1.557(5) . ?
C23 C24 1.528(7) . ?
C23 C25 1.586(7) . ?
C26 C27 1.394(5) . ?
C27 C28 1.429(5) . ?

loop_
_geom_hbond_atom_site_label_D
_geom_hbond_atom_site_label_H
_geom_hbond_atom_site_label_A
_geom_hbond_distance_DH
_geom_hbond_distance_HA
_geom_hbond_distance_DA
_geom_hbond_angle_DHA
_geom_hbond_site_symmetry_A
N2 H2 N4 0.88 2.26 2.791(4) 119.0 .
N2 H2 N2 0.88 2.26 2.791(6) 118.3 6_565
N4 H4 N4 0.88 2.24 2.777(6) 118.8 6_565
N4 H4 N2 0.88 2.28 2.791(4) 117.4 .

loop_
_geom_torsion_atom_site_label_1
_geom_torsion_atom_site_label_2
_geom_torsion_atom_site_label_3
_geom_torsion_atom_site_label_4
_geom_torsion
_geom_torsion_site_symmetry_1
_geom_torsion_site_symmetry_2
_geom_torsion_site_symmetry_3
_geom_torsion_site_symmetry_4
_geom_torsion_publ_flag
C1 N1 C1 N2 3.2(8) 6_565 . . . ?
C1 N1 C1 C2 -171.7(3) 6_565 . . . ?
C14 N2 C1 N1 -176.3(4) . . . . ?
C14 N2 C1 C2 -0.7(4) . . . . ?
N1 C1 C2 C13 176.4(4) . . . . ?
N2 C1 C2 C13 0.6(4) . . . . ?
N1 C1 C2 C3 2.2(7) . . . . ?
N2 C1 C2 C3 -173.6(4) . . . . ?
C13 C2 C3 F1 -178.3(3) . . . . ?
C1 C2 C3 F1 -4.6(7) . . . . ?
C13 C2 C3 C4 -2.5(6) . . . . ?
C1 C2 C3 C4 171.2(4) . . . . ?
F1 C3 C4 C8 -175.9(3) . . . . ?
C2 C3 C4 C8 8.4(6) . . . . ?
F1 C3 C4 C5 9.4(5) . . . . ?
C2 C3 C4 C5 -166.3(4) . . . . ?
C3 C4 C5 F2 158.8(3) . . . . ?
C8 C4 C5 F2 -15.3(5) . . . . ?
C3 C4 C5 C6 -82.5(4) . . . . ?
C8 C4 C5 C6 103.4(5) . . . . ?
C3 C4 C5 C7 44.3(5) . . . . ?
C8 C4 C5 C7 -129.8(4) . . . . ?
F2 C5 C6 F4 178.4(3) . . . . ?
C4 C5 C6 F4 57.4(5) . . . . ?
C7 C5 C6 F4 -71.9(4) . . . . ?
F2 C5 C6 F3 -60.9(4) . . . . ?
C4 C5 C6 F3 178.0(3) . . . . ?
C7 C5 C6 F3 48.8(5) . . . . ?
F2 C5 C6 F5 58.9(4) . . . . ?
C4 C5 C6 F5 -62.2(5) . . . . ?
C7 C5 C6 F5 168.5(3) . . . . ?
F2 C5 C7 F7 143.7(3) . . . . ?
C6 C5 C7 F7 31.7(5) . . . . ?
C4 C5 C7 F7 -97.3(4) . . . . ?
F2 C5 C7 F6 -94.1(4) . . . . ?
C6 C5 C7 F6 153.9(3) . . . . ?
C4 C5 C7 F6 24.9(5) . . . . ?
F2 C5 C7 F8 24.4(4) . . . . ?
C6 C5 C7 F8 -87.6(4) . . . . ?
C4 C5 C7 F8 143.4(3) . . . . ?
C3 C4 C8 C12 -9.2(6) . . . . ?
C5 C4 C8 C12 164.8(4) . . . . ?
C3 C4 C8 C9 167.1(4) . . . . ?
C5 C4 C8 C9 -18.9(7) . . . . ?
C12 C8 C9 F9 160.0(3) . . . . ?
C4 C8 C9 F9 -16.3(6) . . . . ?
C12 C8 C9 C11 -81.2(5) . . . . ?
C4 C8 C9 C11 102.5(5) . . . . ?
C12 C8 C9 C10 45.5(5) . . . . ?
C4 C8 C9 C10 -130.7(4) . . . . ?
F9 C9 C10 F11 -92.3(4) . . . . ?
C8 C9 C10 F11 27.0(5) . . . . ?
C11 C9 C10 F11 156.0(3) . . . . ?
F9 C9 C10 F12 27.0(4) . . . . ?
C8 C9 C10 F12 146.4(4) . . . . ?
C11 C9 C10 F12 -84.7(4) . . . . ?
F9 C9 C10 F10 144.6(3) . . . . ?
C8 C9 C10 F10 -96.1(4) . . . . ?
C11 C9 C10 F10 32.8(5) . . . . ?
F9 C9 C11 F15 54.6(4) . . . . ?
C8 C9 C11 F15 -67.0(4) . . . . ?
C10 C9 C11 F15 164.1(3) . . . . ?
F9 C9 C11 F14 -65.6(4) . . . . ?
C8 C9 C11 F14 172.9(3) . . . . ?
C10 C9 C11 F14 43.9(4) . . . . ?
F9 C9 C11 F13 174.7(3) . . . . ?
C8 C9 C11 F13 53.1(5) . . . . ?
C10 C9 C11 F13 -75.8(4) . . . . ?
C4 C8 C12 F16 -177.1(3) . . . . ?
C9 C8 C12 F16 6.3(5) . . . . ?
C4 C8 C12 C13 4.8(6) . . . . ?
C9 C8 C12 C13 -171.9(4) . . . . ?
F16 C12 C13 C2 -177.1(3) . . . . ?
C8 C12 C13 C2 1.1(6) . . . . ?
F16 C12 C13 C14 6.4(7) . . . . ?
C8 C12 C13 C14 -175.4(4) . . . . ?
C3 C2 C13 C12 -2.4(6) . . . . ?
C1 C2 C13 C12 -177.7(4) . . . . ?
C3 C2 C13 C14 175.0(3) . . . . ?
C1 C2 C13 C14 -0.3(4) . . . . ?
C15 N3 C14 N2 -2.8(6) . . . . ?
C15 N3 C14 C13 173.8(4) . . . . ?
C1 N2 C14 N3 177.5(4) . . . . ?
C1 N2 C14 C13 0.6(4) . . . . ?
C12 C13 C14 N3 -0.5(7) . . . . ?
C2 C13 C14 N3 -177.4(4) . . . . ?
C12 C13 C14 N2 176.7(4) . . . . ?
C2 C13 C14 N2 -0.2(4) . . . . ?
C14 N3 C15 N4 3.5(6) . . . . ?
C14 N3 C15 C16 -172.1(4) . . . . ?
C28 N4 C15 N3 -175.5(4) . . . . ?
C28 N4 C15 C16 0.5(4) . . . . ?
N3 C15 C16 C17 3.7(7) . . . . ?
N4 C15 C16 C17 -172.7(4) . . . . ?
N3 C15 C16 C27 175.9(4) . . . . ?
N4 C15 C16 C27 -0.4(4) . . . . ?
C27 C16 C17 F17 -176.6(4) . . . . ?
C15 C16 C17 F17 -5.2(7) . . . . ?
C27 C16 C17 C18 0.5(7) . . . . ?
C15 C16 C17 C18 172.0(4) . . . . ?
F17 C17 C18 C22 -177.6(4) . . . . ?
C16 C17 C18 C22 5.3(6) . . . . ?
F17 C17 C18 C19 5.2(6) . . . . ?
C16 C17 C18 C19 -171.9(4) . . . . ?
C17 C18 C19 F18 160.0(4) . . . . ?
C22 C18 C19 F18 -16.8(6) . . . . ?
C17 C18 C19 C20 -81.7(5) . . . . ?
C22 C18 C19 C20 101.5(5) . . . . ?
C17 C18 C19 C21 45.5(6) . . . . ?
C22 C18 C19 C21 -131.3(5) . . . . ?
F18 C19 C20 F19 60.4(4) . . . . ?
C18 C19 C20 F19 -61.6(5) . . . . ?
C21 C19 C20 F19 168.4(4) . . . . ?
F18 C19 C20 F20 -179.9(4) . . . . ?
C18 C19 C20 F20 58.0(5) . . . . ?
C21 C19 C20 F20 -71.9(5) . . . . ?
F18 C19 C20 F21 -60.1(4) . . . . ?
C18 C19 C20 F21 177.9(3) . . . . ?
C21 C19 C20 F21 47.9(5) . . . . ?
F18 C19 C21 F23 23.8(5) . . . . ?
C18 C19 C21 F23 144.4(4) . . . . ?
C20 C19 C21 F23 -86.9(5) . . . . ?
F18 C19 C21 F22 145.3(4) . . . . ?
C18 C19 C21 F22 -94.1(5) . . . . ?
C20 C19 C21 F22 34.6(6) . . . . ?
F18 C19 C21 F24 -93.8(5) . . . . ?
C18 C19 C21 F24 26.8(6) . . . . ?
C20 C19 C21 F24 155.5(4) . . . . ?
C17 C18 C22 C26 -8.0(6) . . . . ?
C19 C18 C22 C26 168.9(4) . . . . ?
C17 C18 C22 C23 172.6(4) . . . . ?
C19 C18 C22 C23 -10.6(7) . . . . ?
C26 C22 C23 F25 158.8(4) . . . . ?
C18 C22 C23 F25 -21.7(6) . . . . ?
C26 C22 C23 C24 -81.5(5) . . . . ?
C18 C22 C23 C24 98.0(5) . . . . ?
C26 C22 C23 C25 45.1(5) . . . . ?
C18 C22 C23 C25 -135.4(4) . . . . ?
F25 C23 C24 F27 179.6(4) . . . . ?
C22 C23 C24 F27 58.9(6) . . . . ?
C25 C23 C24 F27 -71.1(5) . . . . ?
F25 C23 C24 F26 -58.2(5) . . . . ?
C22 C23 C24 F26 -178.9(4) . . . . ?
C25 C23 C24 F26 51.1(6) . . . . ?
F25 C23 C24 F28 60.7(5) . . . . ?
C22 C23 C24 F28 -60.0(5) . . . . ?
C25 C23 C24 F28 170.0(4) . . . . ?
F25 C23 C25 F30 26.9(5) . . . . ?
C24 C23 C25 F30 -86.8(5) . . . . ?
C22 C23 C25 F30 145.2(4) . . . . ?
F25 C23 C25 F29 147.1(3) . . . . ?
C24 C23 C25 F29 33.5(5) . . . . ?
C22 C23 C25 F29 -94.5(4) . . . . ?
F25 C23 C25 F31 -90.6(4) . . . . ?
C24 C23 C25 F31 155.7(4) . . . . ?
C22 C23 C25 F31 27.7(5) . . . . ?
C18 C22 C26 F32 -177.1(4) . . . . ?
C23 C22 C26 F32 2.4(6) . . . . ?
C18 C22 C26 C27 5.5(6) . . . . ?
C23 C22 C26 C27 -175.0(4) . . . . ?
C17 C16 C27 C26 -3.5(6) . . . . ?
C15 C16 C27 C26 -177.1(4) . . . . ?
C17 C16 C27 C28 173.8(4) . . . . ?
C15 C16 C27 C28 0.2(4) . . . . ?
F32 C26 C27 C16 -177.1(3) . . . . ?
C22 C26 C27 C16 0.4(6) . . . . ?
F32 C26 C27 C28 6.5(7) . . . . ?
C22 C26 C27 C28 -176.0(4) . . . . ?
C28 N5 C28 N4 -3.4(9) 6_565 . . . ?
C28 N5 C28 C27 171.8(3) 6_565 . . . ?
C15 N4 C28 N5 175.4(4) . . . . ?
C15 N4 C28 C27 -0.4(4) . . . . ?
C16 C27 C28 N5 -175.8(4) . . . . ?
C26 C27 C28 N5 0.8(8) . . . . ?
C16 C27 C28 N4 0.2(4) . . . . ?
C26 C27 C28 N4 176.8(4) . . . . ?
